data_4516863
loop_
_publ_author_name
'Leung, Franco King-Chi'
'Ishiwari, Fumitaka'
'Shoji, Yoshiaki'
'Nishikawa, Tsuyoshi'
'Takeda, Ryohei'
'Nagata, Yuuya'
'Suginome, Michinori'
'Uozumi, Yasuhiro'
'Yamada, Yoichi M. A.'
'Fukushima, Takanori'

_publ_section_title
;
 Synthesis and Catalytic Applications of a Triptycene-Based Monophosphine
 Ligand for Palladium-Mediated Organic Transformations.
;
_journal_issue 5
_journal_name_full 'ACS omega'
_journal_page_first 1930
_journal_page_last 1937
_journal_paper_doi 10.1021/acsomega.7b00200
_journal_volume 2
_journal_year 2017
_chemical_formula_sum 'C71 H62 Br4 Cl2 O3 P2 Pd2'
_chemical_formula_weight 1628.48
_space_group_crystal_system monoclinic
_space_group_IT_number 14
_space_group_name_Hall '-P 2ybc'
_space_group_name_H-M_alt 'P 1 21/c 1'
_atom_sites_solution_hydrogens geom
_audit_creation_method SHELXL-2014/6
_cell_angle_alpha 90
_cell_angle_beta 97.6850(10)
_cell_angle_gamma 90
_cell_formula_units_Z 4
_cell_length_a 12.3561(9)
_cell_length_b 21.5867(16)
_cell_length_c 25.9119(19)
_cell_measurement_reflns_used 9787
_cell_measurement_temperature 90
_cell_measurement_theta_max 28.85
_cell_measurement_theta_min 2.34
_cell_volume 6849.3(9)
_computing_cell_refinement 'APEX2 (Bruker AXS, 2006)'
_computing_data_collection 'APEX2 (Bruker AXS, 2006)'
_computing_data_reduction 'SAINT (Bruker AXS, 2004)'
_computing_molecular_graphics 'XSHELL (Bruker AXS,2002)'
_computing_publication_material 'XCIF (Bruker AXS, 2001)'
_computing_structure_refinement 'SHELXL-2014 (Sheldrick, 2014)'
_computing_structure_solution 'SHELXT (Sheldrick, 2014)'
_diffrn_ambient_temperature 90
_diffrn_detector_area_resol_mean 8.333
_diffrn_measured_fraction_theta_full 0.970
_diffrn_measured_fraction_theta_max 1.000
_diffrn_measurement_device_type 'Bruker APEXII CCD area detector'
_diffrn_measurement_method 'phi and omega scans'
_diffrn_radiation_monochromator 'Bruker Helios multilayer confocal mirror'
_diffrn_radiation_source 'Bruker TXS fine-focus rotating anode'
_diffrn_radiation_type MoK\a
_diffrn_radiation_wavelength 0.71073
_diffrn_reflns_av_R_equivalents 0.0202
_diffrn_reflns_av_unetI/netI 0.0143
_diffrn_reflns_Laue_measured_fraction_full 0.970
_diffrn_reflns_Laue_measured_fraction_max 1.000
_diffrn_reflns_limit_h_max 14
_diffrn_reflns_limit_h_min -14
_diffrn_reflns_limit_k_max 25
_diffrn_reflns_limit_k_min -25
_diffrn_reflns_limit_l_max 30
_diffrn_reflns_limit_l_min -30
_diffrn_reflns_number 65548
_diffrn_reflns_point_group_measured_fraction_full 0.970
_diffrn_reflns_point_group_measured_fraction_max 1.000
_diffrn_reflns_theta_full 25.242
_diffrn_reflns_theta_max 24.974
_diffrn_reflns_theta_min 1.232
_exptl_absorpt_coefficient_mu 3.028
_exptl_absorpt_correction_T_max 0.569
_exptl_absorpt_correction_T_min 0.498
_exptl_absorpt_correction_type multi-scan
_exptl_absorpt_process_details
;
SADABS Sheldrick 1996
;
_exptl_crystal_colour 'dark orange'
_exptl_crystal_density_diffrn 1.579
_exptl_crystal_description block
_exptl_crystal_F_000 3232
_exptl_crystal_size_max 0.420
_exptl_crystal_size_mid 0.330
_exptl_crystal_size_min 0.210
_refine_diff_density_max 1.409
_refine_diff_density_min -1.081
_refine_diff_density_rms 0.102
_refine_ls_extinction_method none
_refine_ls_goodness_of_fit_ref 1.025
_refine_ls_hydrogen_treatment constr
_refine_ls_matrix_type full
_refine_ls_number_parameters 835
_refine_ls_number_reflns 12025
_refine_ls_number_restraints 1176
_refine_ls_restrained_S_all 1.068
_refine_ls_R_factor_all 0.0440
_refine_ls_R_factor_gt 0.0377
_refine_ls_shift/su_max 0.002
_refine_ls_shift/su_mean 0.000
_refine_ls_structure_factor_coef Fsqd
_refine_ls_weighting_details 'w=1/[\s^2^(Fo^2^)+(0.0484P)^2^+28.0917P] where P=(Fo^2^+2Fc^2^)/3'
_refine_ls_weighting_scheme calc
_refine_ls_wR_factor_gt 0.0990
_refine_ls_wR_factor_ref 0.1037
_reflns_Friedel_coverage 0.000
_reflns_number_gt 10646
_reflns_number_total 12025
_reflns_threshold_expression 'I > 2\s(I)'
_cod_data_source_file ao7b00200_si_002.cif
_cod_data_source_block PdBr2-1
_cod_original_sg_symbol_H-M 'P 21/c'
_cod_database_code 4516863
_shelx_space_group_comment
;
The symmetry employed for this shelxl refinement is uniquely defined
by the following loop, which should always be used as a source of
symmetry information in preference to the above space-group names.
They are only intended as comments.
;
_shelx_estimated_absorpt_t_min 0.363
_shelx_estimated_absorpt_t_max 0.569
_shelxl_version_number 2014/6

loop_
_space_group_symop_operation_xyz
'x, y, z'
'-x, y+1/2, -z+1/2'
'-x, -y, -z'
'x, -y-1/2, z-1/2'

loop_
_atom_site_label
_atom_site_type_symbol
_atom_site_fract_x
_atom_site_fract_y
_atom_site_fract_z
_atom_site_U_iso_or_equiv
_atom_site_adp_type
_atom_site_occupancy
_atom_site_site_symmetry_order
_atom_site_calc_flag
_atom_site_refinement_flags_posn
_atom_site_refinement_flags_adp
_atom_site_refinement_flags_occupancy
_atom_site_disorder_assembly
_atom_site_disorder_group
Br1 Br 0.63865(4) 0.24056(2) 0.87309(2) 0.03515(12) Uani 1 1 d . U . . .
Br2 Br 0.4946(4) 0.22365(8) 0.74747(6) 0.0284(5) Uani 0.874(17) 1 d . U P A 1
Br2T Br 0.459(2) 0.2214(6) 0.7494(5) 0.0283(17) Uani 0.126(17) 1 d . U P A 2
Br3 Br 0.4475(10) 0.3809(8) 0.7408(7) 0.0185(12) Uani 0.36(7) 1 d . U P A 1
Br3T Br 0.4511(6) 0.3771(4) 0.7455(4) 0.0238(10) Uani 0.64(7) 1 d . U P A 2
Br4 Br 0.34668(4) 0.21202(2) 0.62083(2) 0.03279(12) Uani 1 1 d . U . . .
C1 C 0.3149(3) 0.4197(2) 0.86326(17) 0.0275(8) Uani 1 1 d . U . . .
H1 H 0.3502 0.3800 0.8763 0.033 Uiso 1 1 calc R U . . .
C2 C 0.2221(4) 0.5224(2) 0.82879(17) 0.0309(9) Uani 1 1 d . U . . .
H2 H 0.1864 0.5620 0.8155 0.037 Uiso 1 1 calc R U . . .
C3 C 0.3962(3) 0.46749(18) 0.84735(15) 0.0222(7) Uani 1 1 d . U . . .
C4 C 0.5093(3) 0.46070(18) 0.84958(14) 0.0203(7) Uani 1 1 d . U . . .
C5 C 0.5703(3) 0.51082(18) 0.83478(15) 0.0230(8) Uani 1 1 d . U . . .
H5 H 0.6472 0.5070 0.8361 0.028 Uiso 1 1 calc R U . . .
C6 C 0.5194(3) 0.56605(19) 0.81819(16) 0.0260(8) Uani 1 1 d . U . . .
H6 H 0.5620 0.5999 0.8089 0.031 Uiso 1 1 calc R U . . .
C7 C 0.4069(3) 0.57229(19) 0.81502(16) 0.0273(8) Uani 1 1 d . U . . .
H7 H 0.3722 0.6099 0.8030 0.033 Uiso 1 1 calc R U . . .
C8 C 0.3460(3) 0.52307(19) 0.82958(16) 0.0251(8) Uani 1 1 d . U . . .
C9 C 0.2291(4) 0.4113(2) 0.81555(18) 0.0323(9) Uani 1 1 d . U . . .
C10 C 0.1974(4) 0.3541(2) 0.7932(2) 0.0429(10) Uani 1 1 d . U . . .
C11 C 0.1163(4) 0.3529(3) 0.7510(2) 0.0498(11) Uani 1 1 d . U . . .
H11 H 0.0937 0.3146 0.7351 0.060 Uiso 1 1 calc R U . . .
C12 C 0.0688(4) 0.4066(3) 0.7320(2) 0.0489(11) Uani 1 1 d . U . . .
H12 H 0.0141 0.4047 0.7026 0.059 Uiso 1 1 calc R U . . .
C13 C 0.0972(4) 0.4650(3) 0.7541(2) 0.0442(11) Uani 1 1 d . U . . .
H13 H 0.0621 0.5019 0.7408 0.053 Uiso 1 1 calc R U . . .
C14 C 0.1797(4) 0.4656(2) 0.79654(18) 0.0340(9) Uani 1 1 d . U . . .
C15 C 0.2538(3) 0.4524(2) 0.90338(17) 0.0302(8) Uani 1 1 d . U . . .
C16 C 0.2456(4) 0.4318(2) 0.95344(19) 0.0387(10) Uani 1 1 d . U . . .
H16 H 0.2820 0.3953 0.9668 0.046 Uiso 1 1 calc R U . . .
C17 C 0.1819(4) 0.4667(3) 0.9837(2) 0.0426(10) Uani 1 1 d . U . . .
H17 H 0.1754 0.4538 1.0182 0.051 Uiso 1 1 calc R U . . .
C18 C 0.1287(4) 0.5194(2) 0.9643(2) 0.0415(10) Uani 1 1 d . U . . .
H18 H 0.0844 0.5416 0.9852 0.050 Uiso 1 1 calc R U . . .
C19 C 0.1387(4) 0.5407(2) 0.91433(19) 0.0370(10) Uani 1 1 d . U . . .
H19 H 0.1028 0.5775 0.9012 0.044 Uiso 1 1 calc R U . . .
C20 C 0.2022(3) 0.5069(2) 0.88423(17) 0.0302(8) Uani 1 1 d . U . . .
C21 C 0.7199(3) 0.39862(19) 0.86798(17) 0.0268(8) Uani 1 1 d . U . . .
C22 C 0.7544(4) 0.4021(2) 0.8188(2) 0.0396(10) Uani 1 1 d . U . . .
H22 H 0.7024 0.4000 0.7884 0.047 Uiso 1 1 calc R U . . .
C23 C 0.8644(4) 0.4086(3) 0.8146(2) 0.0490(11) Uani 1 1 d . U . . .
H23 H 0.8876 0.4111 0.7811 0.059 Uiso 1 1 calc R U . . .
C24 C 0.9399(4) 0.4115(3) 0.8582(2) 0.0489(11) Uani 1 1 d . U . . .
H24 H 1.0152 0.4162 0.8551 0.059 Uiso 1 1 calc R U . . .
C25 C 0.9061(4) 0.4077(3) 0.9064(2) 0.0453(11) Uani 1 1 d . U . . .
H25 H 0.9588 0.4096 0.9367 0.054 Uiso 1 1 calc R U . . .
C26 C 0.7962(4) 0.4009(2) 0.91204(19) 0.0350(9) Uani 1 1 d . U . . .
H26 H 0.7741 0.3980 0.9457 0.042 Uiso 1 1 calc R U . . .
C27 C 0.5499(3) 0.37959(17) 0.93660(15) 0.0200(7) Uani 1 1 d . U . . .
C28 C 0.5776(3) 0.42941(19) 0.97009(16) 0.0240(8) Uani 1 1 d . U . . .
H28 H 0.6095 0.4656 0.9576 0.029 Uiso 1 1 calc R U . . .
C29 C 0.5586(3) 0.42614(19) 1.02151(16) 0.0260(8) Uani 1 1 d . U . . .
H29 H 0.5798 0.4595 1.0446 0.031 Uiso 1 1 calc R U . . .
C30 C 0.5090(3) 0.37442(19) 1.03942(16) 0.0258(8) Uani 1 1 d . U . . .
H30 H 0.4957 0.3725 1.0746 0.031 Uiso 1 1 calc R U . . .
C31 C 0.4788(3) 0.32530(19) 1.00591(16) 0.0248(8) Uani 1 1 d . U . . .
H31 H 0.4434 0.2902 1.0181 0.030 Uiso 1 1 calc R U . . .
C32 C 0.5001(3) 0.32742(18) 0.95459(15) 0.0227(8) Uani 1 1 d . U . . .
H32 H 0.4808 0.2934 0.9319 0.027 Uiso 1 1 calc R U . . .
C33 C 0.2218(6) 0.2417(3) 0.7976(3) 0.079(2) Uani 1 1 d . U . . .
H33A H 0.1450 0.2342 0.8013 0.118 Uiso 1 1 calc R U . . .
H33B H 0.2676 0.2102 0.8171 0.118 Uiso 1 1 calc R U . . .
H33C H 0.2315 0.2396 0.7607 0.118 Uiso 1 1 calc R U . . .
C34 C 0.5713(3) 0.35018(18) 0.59127(15) 0.0205(7) Uani 1 1 d . U . . .
H34 H 0.5499 0.3523 0.6271 0.025 Uiso 1 1 calc R U . . .
C35 C 0.6279(3) 0.34496(18) 0.49873(15) 0.0222(7) Uani 1 1 d . U . . .
H35 H 0.6498 0.3430 0.4630 0.027 Uiso 1 1 calc R U . . .
C36 C 0.4725(3) 0.34690(17) 0.54841(15) 0.0201(7) Uani 1 1 d . U . . .
C37 C 0.3618(3) 0.34724(17) 0.55412(15) 0.0203(7) Uani 1 1 d . U . . .
C38 C 0.2844(3) 0.34052(18) 0.50940(16) 0.0234(8) Uani 1 1 d . U . . .
H38 H 0.2088 0.3400 0.5128 0.028 Uiso 1 1 calc R U . . .
C39 C 0.3170(3) 0.33466(18) 0.46086(16) 0.0246(8) Uani 1 1 d . U . . .
H39 H 0.2636 0.3293 0.4312 0.030 Uiso 1 1 calc R U . . .
C40 C 0.4269(3) 0.33653(18) 0.45472(15) 0.0230(8) Uani 1 1 d . U . . .
H40 H 0.4489 0.3335 0.4211 0.028 Uiso 1 1 calc R U . . .
C41 C 0.5040(3) 0.34293(17) 0.49850(15) 0.0209(7) Uani 1 1 d . U . . .
C42 C 0.6386(3) 0.40577(18) 0.57827(15) 0.0224(8) Uani 1 1 d . U . . .
C43 C 0.6722(3) 0.4547(2) 0.61149(17) 0.0284(8) Uani 1 1 d . U . . .
C44 C 0.7313(3) 0.5032(2) 0.59308(18) 0.0315(9) Uani 1 1 d . U . . .
H44 H 0.7539 0.5374 0.6150 0.038 Uiso 1 1 calc R U . . .
C45 C 0.7572(3) 0.5013(2) 0.54246(18) 0.0305(9) Uani 1 1 d . U . . .
H45 H 0.7963 0.5349 0.5300 0.037 Uiso 1 1 calc R U . . .
C46 C 0.7271(3) 0.45163(19) 0.50966(17) 0.0263(8) Uani 1 1 d . U . . .
H46 H 0.7468 0.4503 0.4755 0.032 Uiso 1 1 calc R U . . .
C47 C 0.6674(3) 0.40384(18) 0.52816(16) 0.0233(8) Uani 1 1 d . U . . .
C48 C 0.6410(3) 0.29308(18) 0.58290(15) 0.0219(7) Uani 1 1 d . U . . .
C49 C 0.6735(3) 0.2472(2) 0.61867(17) 0.0281(8) Uani 1 1 d . U . . .
H49 H 0.6523 0.2485 0.6526 0.034 Uiso 1 1 calc R U . . .
C50 C 0.7382(4) 0.1989(2) 0.60415(19) 0.0326(9) Uani 1 1 d . U . . .
H50 H 0.7608 0.1669 0.6284 0.039 Uiso 1 1 calc R U . . .
C51 C 0.7695(3) 0.1971(2) 0.55497(18) 0.0300(9) Uani 1 1 d . U . . .
H51 H 0.8139 0.1640 0.5458 0.036 Uiso 1 1 calc R U . . .
C52 C 0.7371(3) 0.24295(19) 0.51886(17) 0.0267(8) Uani 1 1 d . U . . .
H52 H 0.7588 0.2417 0.4851 0.032 Uiso 1 1 calc R U . . .
C53 C 0.6721(3) 0.29079(18) 0.53315(15) 0.0222(7) Uani 1 1 d . U . . .
C54 C 0.1680(3) 0.3551(2) 0.60757(17) 0.0296(8) Uani 1 1 d . U . . .
C55 C 0.1132(4) 0.3032(2) 0.6227(2) 0.0398(10) Uani 1 1 d . U . . .
H55 H 0.1531 0.2688 0.6382 0.048 Uiso 1 1 calc R U . . .
C56 C -0.0007(4) 0.3020(3) 0.6150(2) 0.0547(12) Uani 1 1 d . U . . .
H56 H -0.0385 0.2666 0.6250 0.066 Uiso 1 1 calc R U . . .
C57 C -0.0576(5) 0.3516(3) 0.5930(2) 0.0601(13) Uani 1 1 d . U . . .
H57 H -0.1352 0.3504 0.5884 0.072 Uiso 1 1 calc R U . . .
C58 C -0.0051(4) 0.4033(3) 0.5775(2) 0.0555(12) Uani 1 1 d . U . . .
H58 H -0.0460 0.4373 0.5618 0.067 Uiso 1 1 calc R U . . .
C59 C 0.1079(4) 0.4052(3) 0.5851(2) 0.0420(10) Uani 1 1 d . U . . .
H59 H 0.1447 0.4409 0.5750 0.050 Uiso 1 1 calc R U . . .
C60 C 0.3414(3) 0.44193(18) 0.63064(15) 0.0232(8) Uani 1 1 d . U . . .
C61 C 0.2942(4) 0.46894(19) 0.67136(16) 0.0282(8) Uani 1 1 d . U . . .
H61 H 0.2507 0.4444 0.6911 0.034 Uiso 1 1 calc R U . . .
C62 C 0.3103(4) 0.5309(2) 0.68310(18) 0.0342(9) Uani 1 1 d . U . . .
H62 H 0.2763 0.5490 0.7103 0.041 Uiso 1 1 calc R U . . .
C63 C 0.3757(4) 0.5668(2) 0.65556(18) 0.0370(10) Uani 1 1 d . U . . .
H63 H 0.3882 0.6092 0.6643 0.044 Uiso 1 1 calc R U . . .
C64 C 0.4228(4) 0.5405(2) 0.61506(18) 0.0338(9) Uani 1 1 d . U . . .
H64 H 0.4674 0.5651 0.5960 0.041 Uiso 1 1 calc R U . . .
C65 C 0.4050(3) 0.47829(19) 0.60211(16) 0.0266(8) Uani 1 1 d . U . . .
H65 H 0.4363 0.4608 0.5739 0.032 Uiso 1 1 calc R U . . .
C66 C 0.6689(5) 0.5020(3) 0.6955(2) 0.0537(14) Uani 1 1 d . U . . .
H66A H 0.7484 0.5065 0.7029 0.081 Uiso 1 1 calc R U . . .
H66B H 0.6387 0.4949 0.7281 0.081 Uiso 1 1 calc R U . . .
H66C H 0.6374 0.5399 0.6789 0.081 Uiso 1 1 calc R U . . .
O1 O 0.6431(3) 0.45060(16) 0.66131(13) 0.0397(7) Uani 1 1 d . U . . .
O2 O 0.2531(3) 0.30184(18) 0.81766(17) 0.0564(10) Uani 1 1 d . U . . .
P007 P 0.57503(8) 0.38696(5) 0.86943(4) 0.0192(2) Uani 1 1 d . U . . .
P008 P 0.31620(8) 0.36001(5) 0.61729(4) 0.0191(2) Uani 1 1 d . U . . .
Pd1 Pd 0.53023(2) 0.30911(2) 0.81313(2) 0.02058(8) Uani 1 1 d . U . . .
Pd2 Pd 0.39639(2) 0.29652(2) 0.67986(2) 0.01964(8) Uani 1 1 d . U . . .
C68 C -0.0394(7) 0.4139(4) 0.4095(4) 0.110(3) Uani 1 1 d . U . . .
H68A H 0.0152 0.4325 0.4359 0.164 Uiso 1 1 calc R U . . .
H68B H -0.1052 0.4397 0.4048 0.164 Uiso 1 1 calc R U . . .
H68C H -0.0095 0.4109 0.3764 0.164 Uiso 1 1 calc R U . . .
C67 C -0.0676(6) 0.3508(4) 0.4267(4) 0.0868(18) Uani 1 1 d . U . . .
H67A H -0.0906 0.3528 0.4618 0.104 Uiso 1 1 calc R U . . .
H67B H -0.1284 0.3334 0.4023 0.104 Uiso 1 1 calc R U . . .
O3 O 0.0258(4) 0.3134(3) 0.4277(3) 0.0918(14) Uani 1 1 d . U . . .
C69 C 0.0024(7) 0.2541(4) 0.4474(4) 0.103(2) Uani 1 1 d . U . . .
H69A H -0.0599 0.2351 0.4249 0.124 Uiso 1 1 calc R U . . .
H69B H -0.0175 0.2583 0.4830 0.124 Uiso 1 1 calc R U . . .
C70 C 0.1023(8) 0.2137(5) 0.4484(5) 0.132(3) Uani 1 1 d . U . . .
H70A H 0.1186 0.2075 0.4128 0.197 Uiso 1 1 calc R U . . .
H70B H 0.0886 0.1736 0.4640 0.197 Uiso 1 1 calc R U . . .
H70C H 0.1646 0.2339 0.4692 0.197 Uiso 1 1 calc R U . . .
C1S C 0.980(4) 0.140(2) 0.7730(15) 0.210(4) Uani 0.25 1 d D U P B 1
H1S1 H 0.9349 0.1035 0.7797 0.252 Uiso 0.25 1 calc R U P B 1
H1S2 H 1.0256 0.1521 0.8057 0.252 Uiso 0.25 1 calc R U P B 1
Cl1S Cl 1.0603(19) 0.1250(10) 0.7223(9) 0.212(4) Uani 0.25 1 d D U P B 1
Cl2S Cl 0.8978(19) 0.2018(11) 0.7466(9) 0.206(4) Uani 0.25 1 d D U P B 1
C2S C 0.874(5) 0.2609(13) 0.7887(12) 0.225(5) Uani 0.3 1 d D U P C 2
H2S1 H 0.8304 0.2725 0.8165 0.270 Uiso 0.3 1 calc R U P C 2
H2S2 H 0.9522 0.2712 0.7996 0.270 Uiso 0.3 1 calc R U P C 2
Cl3S Cl 0.8564(16) 0.1863(7) 0.7703(7) 0.214(4) Uani 0.3 1 d D U P C 2
Cl4S Cl 0.8258(18) 0.2916(7) 0.7309(8) 0.257(6) Uani 0.3 1 d D U P C 2
C3S C 1.045(3) 0.1559(15) 0.6738(11) 0.206(4) Uani 0.45 1 d D U P D 3
H3S1 H 0.9918 0.1466 0.6426 0.248 Uiso 0.45 1 calc R U P D 3
H3S2 H 1.0820 0.1956 0.6688 0.248 Uiso 0.45 1 calc R U P D 3
Cl5S Cl 0.9836(10) 0.1562(6) 0.7294(5) 0.202(3) Uani 0.45 1 d D U P D 3
Cl6S Cl 1.1307(10) 0.0997(6) 0.6879(5) 0.218(4) Uani 0.45 1 d D U P D 3

loop_
_atom_site_aniso_label
_atom_site_aniso_U_11
_atom_site_aniso_U_22
_atom_site_aniso_U_33
_atom_site_aniso_U_23
_atom_site_aniso_U_13
_atom_site_aniso_U_12
Br1 0.0491(3) 0.0275(2) 0.0289(2) 0.00280(18) 0.0054(2) 0.0090(2)
Br2 0.0434(13) 0.0168(3) 0.0235(3) -0.0029(2) -0.0010(5) 0.0078(5)
Br2T 0.037(4) 0.019(2) 0.028(2) -0.0033(15) -0.001(3) 0.002(3)
Br3 0.023(2) 0.0166(19) 0.0145(19) 0.0026(13) -0.0022(12) 0.0046(11)
Br3T 0.0364(15) 0.0142(10) 0.0191(17) -0.0004(11) -0.0031(8) 0.0028(8)
Br4 0.0532(3) 0.0184(2) 0.0266(2) -0.00508(17) 0.00480(19) -0.00025(19)
C1 0.0247(16) 0.0247(17) 0.0341(18) -0.0066(15) 0.0077(15) -0.0045(14)
C2 0.0274(17) 0.0308(18) 0.0341(18) -0.0067(15) 0.0025(15) 0.0028(15)
C3 0.0241(16) 0.0198(16) 0.0229(16) -0.0056(14) 0.0035(14) -0.0025(14)
C4 0.0228(15) 0.0205(15) 0.0173(15) -0.0036(13) 0.0015(13) -0.0006(13)
C5 0.0242(17) 0.0227(17) 0.0220(17) -0.0036(14) 0.0022(14) -0.0031(14)
C6 0.0321(18) 0.0204(17) 0.0252(17) -0.0021(15) 0.0022(15) -0.0036(15)
C7 0.0342(18) 0.0200(17) 0.0267(18) -0.0037(15) 0.0009(15) 0.0022(15)
C8 0.0259(17) 0.0236(16) 0.0251(16) -0.0064(14) 0.0010(14) 0.0009(14)
C9 0.0269(17) 0.0345(18) 0.0374(18) -0.0133(16) 0.0117(15) -0.0067(15)
C10 0.0368(19) 0.044(2) 0.051(2) -0.0211(18) 0.0176(17) -0.0128(17)
C11 0.042(2) 0.061(2) 0.049(2) -0.024(2) 0.0157(19) -0.018(2)
C12 0.034(2) 0.074(3) 0.040(2) -0.019(2) 0.0091(18) -0.017(2)
C13 0.0312(19) 0.063(2) 0.039(2) -0.0114(19) 0.0072(17) -0.0046(19)
C14 0.0258(17) 0.0431(19) 0.0338(18) -0.0115(16) 0.0067(15) -0.0046(16)
C15 0.0259(17) 0.0308(18) 0.0342(18) -0.0092(15) 0.0054(15) -0.0093(15)
C16 0.0337(19) 0.044(2) 0.040(2) -0.0043(18) 0.0089(17) -0.0100(17)
C17 0.038(2) 0.053(2) 0.039(2) -0.0088(19) 0.0105(17) -0.0148(18)
C18 0.034(2) 0.048(2) 0.044(2) -0.0209(18) 0.0110(17) -0.0108(18)
C19 0.0299(18) 0.038(2) 0.043(2) -0.0159(18) 0.0059(17) -0.0056(17)
C20 0.0231(16) 0.0312(18) 0.0361(18) -0.0120(16) 0.0025(15) -0.0051(15)
C21 0.0227(16) 0.0251(16) 0.0335(17) -0.0002(15) 0.0070(14) 0.0001(14)
C22 0.0343(19) 0.046(2) 0.041(2) 0.0042(18) 0.0126(17) 0.0014(18)
C23 0.040(2) 0.058(2) 0.053(2) 0.003(2) 0.0191(19) -0.0018(19)
C24 0.035(2) 0.053(2) 0.061(2) -0.005(2) 0.0156(19) -0.0020(19)
C25 0.032(2) 0.049(2) 0.053(2) -0.013(2) 0.0022(18) 0.0008(18)
C26 0.0280(18) 0.038(2) 0.039(2) -0.0087(17) 0.0036(16) 0.0006(16)
C27 0.0200(15) 0.0187(15) 0.0213(16) -0.0004(13) 0.0026(13) 0.0009(13)
C28 0.0243(17) 0.0209(17) 0.0267(17) -0.0022(14) 0.0035(14) -0.0026(14)
C29 0.0272(17) 0.0240(17) 0.0262(17) -0.0053(15) 0.0018(15) 0.0005(15)
C30 0.0292(18) 0.0263(17) 0.0219(17) -0.0003(15) 0.0038(15) 0.0039(15)
C31 0.0267(18) 0.0223(17) 0.0259(17) 0.0015(14) 0.0053(15) 0.0020(15)
C32 0.0238(17) 0.0193(16) 0.0248(17) -0.0013(14) 0.0030(14) 0.0004(14)
C33 0.079(4) 0.056(4) 0.104(5) -0.028(3) 0.022(4) -0.019(3)
C34 0.0175(15) 0.0228(16) 0.0198(15) 0.0002(13) -0.0025(13) 0.0001(13)
C35 0.0231(16) 0.0211(16) 0.0220(16) 0.0003(14) 0.0016(13) -0.0006(14)
C36 0.0205(15) 0.0167(15) 0.0214(16) -0.0007(13) -0.0030(13) 0.0007(13)
C37 0.0211(15) 0.0168(15) 0.0215(16) -0.0010(13) -0.0025(13) 0.0006(13)
C38 0.0215(16) 0.0197(16) 0.0273(17) -0.0009(14) -0.0032(14) -0.0001(14)
C39 0.0273(17) 0.0210(17) 0.0228(17) -0.0010(14) -0.0068(14) -0.0015(14)
C40 0.0280(17) 0.0184(16) 0.0208(16) 0.0007(14) -0.0028(14) -0.0020(14)
C41 0.0233(16) 0.0161(15) 0.0220(15) 0.0006(13) -0.0016(13) -0.0006(13)
C42 0.0186(15) 0.0232(16) 0.0237(16) 0.0008(14) -0.0029(13) 0.0006(14)
C43 0.0248(16) 0.0292(17) 0.0289(17) -0.0011(15) -0.0049(14) 0.0002(15)
C44 0.0282(18) 0.0260(18) 0.0374(19) -0.0027(16) -0.0064(16) -0.0016(15)
C45 0.0253(17) 0.0253(18) 0.0386(19) 0.0063(16) -0.0040(16) -0.0028(15)
C46 0.0220(17) 0.0256(17) 0.0299(18) 0.0053(15) -0.0017(15) -0.0003(15)
C47 0.0206(16) 0.0222(16) 0.0254(16) 0.0022(14) -0.0031(14) 0.0003(14)
C48 0.0167(15) 0.0230(16) 0.0248(16) -0.0005(14) -0.0013(13) -0.0019(13)
C49 0.0221(17) 0.0312(18) 0.0300(18) 0.0056(16) -0.0007(15) 0.0004(15)
C50 0.0263(18) 0.0301(19) 0.040(2) 0.0085(16) 0.0002(16) 0.0029(16)
C51 0.0234(17) 0.0260(18) 0.040(2) 0.0016(16) 0.0033(16) 0.0029(15)
C52 0.0231(17) 0.0254(17) 0.0310(18) -0.0017(15) 0.0011(15) 0.0000(15)
C53 0.0191(15) 0.0226(16) 0.0239(16) 0.0009(14) -0.0009(13) -0.0034(13)
C54 0.0204(16) 0.0359(18) 0.0321(17) -0.0140(15) 0.0017(14) 0.0003(15)
C55 0.0291(19) 0.046(2) 0.045(2) -0.0207(18) 0.0085(17) -0.0105(17)
C56 0.040(2) 0.064(2) 0.061(2) -0.029(2) 0.012(2) -0.015(2)
C57 0.037(2) 0.078(3) 0.064(2) -0.032(2) 0.002(2) 0.000(2)
C58 0.036(2) 0.069(3) 0.058(2) -0.021(2) -0.0059(19) 0.014(2)
C59 0.0294(19) 0.050(2) 0.044(2) -0.0131(19) -0.0048(17) 0.0091(18)
C60 0.0230(16) 0.0196(16) 0.0247(16) 0.0000(14) -0.0053(14) 0.0039(14)
C61 0.0321(18) 0.0240(17) 0.0271(18) -0.0009(15) -0.0019(15) 0.0041(15)
C62 0.042(2) 0.0257(18) 0.0322(19) -0.0035(16) -0.0028(17) 0.0087(16)
C63 0.048(2) 0.0232(18) 0.036(2) -0.0004(16) -0.0084(17) 0.0018(17)
C64 0.039(2) 0.0256(18) 0.0347(19) 0.0058(16) -0.0038(17) -0.0030(16)
C65 0.0276(18) 0.0235(17) 0.0267(18) 0.0031(15) -0.0035(15) 0.0016(15)
C66 0.063(3) 0.057(3) 0.038(3) -0.012(2) -0.002(2) -0.006(3)
O1 0.0410(16) 0.0405(17) 0.0358(16) -0.0069(14) -0.0016(13) -0.0047(14)
O2 0.056(2) 0.0443(19) 0.072(2) -0.0204(17) 0.0211(18) -0.0132(16)
P007 0.0202(5) 0.0179(5) 0.0199(5) 0.0005(4) 0.0043(4) -0.0017(4)
P008 0.0168(5) 0.0183(5) 0.0215(5) -0.0032(4) -0.0005(4) 0.0006(4)
Pd1 0.02767(17) 0.01548(15) 0.01857(16) -0.00056(11) 0.00305(12) 0.00232(12)
Pd2 0.02425(16) 0.01500(15) 0.01970(16) -0.00168(11) 0.00299(12) 0.00159(11)
C68 0.084(5) 0.086(5) 0.150(6) 0.002(5) -0.012(5) -0.011(4)
C67 0.068(3) 0.074(3) 0.116(3) -0.010(3) 0.001(3) -0.003(3)
O3 0.066(2) 0.071(2) 0.135(3) -0.010(2) 0.005(2) -0.009(2)
C69 0.079(3) 0.083(3) 0.144(4) -0.007(3) 0.006(3) -0.006(3)
C70 0.098(5) 0.095(5) 0.197(7) -0.015(5) 0.005(5) -0.005(5)
C1S 0.209(5) 0.210(5) 0.209(5) -0.004(4) 0.026(4) -0.009(4)
Cl1S 0.206(6) 0.210(6) 0.220(6) -0.014(5) 0.027(5) -0.012(5)
Cl2S 0.207(6) 0.206(6) 0.204(6) -0.009(5) 0.023(5) -0.018(5)
C2S 0.225(6) 0.228(6) 0.223(6) -0.006(4) 0.031(4) -0.009(4)
Cl3S 0.215(6) 0.216(6) 0.211(6) -0.011(5) 0.032(5) -0.017(5)
Cl4S 0.253(8) 0.270(9) 0.248(8) -0.028(7) 0.035(7) -0.031(7)
C3S 0.203(6) 0.207(6) 0.210(6) -0.004(4) 0.029(4) -0.008(4)
Cl5S 0.195(5) 0.209(5) 0.200(5) -0.002(4) 0.019(4) -0.007(4)
Cl6S 0.210(6) 0.223(6) 0.223(6) -0.005(5) 0.040(5) -0.016(5)

loop_
_atom_type_symbol
_atom_type_description
_atom_type_scat_dispersion_real
_atom_type_scat_dispersion_imag
_atom_type_scat_source
C C 0.0033 0.0016 'International Tables Vol C Tables 4.2.6.8 and 6.1.1.4'
H H 0.0000 0.0000 'International Tables Vol C Tables 4.2.6.8 and 6.1.1.4'
O O 0.0106 0.0060 'International Tables Vol C Tables 4.2.6.8 and 6.1.1.4'
P P 0.1023 0.0942 'International Tables Vol C Tables 4.2.6.8 and 6.1.1.4'
Br Br -0.2901 2.4595 'International Tables Vol C Tables 4.2.6.8 and 6.1.1.4'
Pd Pd -0.9988 1.0072 'International Tables Vol C Tables 4.2.6.8 and 6.1.1.4'
Cl Cl 0.1484 0.1585 'International Tables Vol C Tables 4.2.6.8 and 6.1.1.4'

loop_
_geom_angle_atom_site_label_1
_geom_angle_atom_site_label_2
_geom_angle_atom_site_label_3
_geom_angle
Pd1 Br2 Pd2 92.10(5)
Pd2 Br2T Pd1 91.8(4)
Pd2 Br3 Pd1 93.8(6)
Pd1 Br3T Pd2 96.9(3)
C3 C1 C9 105.7(3)
C3 C1 C15 105.8(3)
C9 C1 C15 104.6(3)
C3 C1 H1 113.3
C9 C1 H1 113.3
C15 C1 H1 113.3
C8 C2 C20 106.0(3)
C8 C2 C14 106.4(3)
C20 C2 C14 104.5(4)
C8 C2 H2 113.1
C20 C2 H2 113.1
C14 C2 H2 113.1
C8 C3 C4 120.0(4)
C8 C3 C1 112.8(4)
C4 C3 C1 127.2(4)
C3 C4 C5 118.6(4)
C3 C4 P007 120.4(3)
C5 C4 P007 121.0(3)
C6 C5 C4 120.7(4)
C6 C5 H5 119.7
C4 C5 H5 119.7
C5 C6 C7 120.6(4)
C5 C6 H6 119.7
C7 C6 H6 119.7
C8 C7 C6 119.1(4)
C8 C7 H7 120.5
C6 C7 H7 120.5
C7 C8 C3 121.0(4)
C7 C8 C2 125.7(4)
C3 C8 C2 113.3(4)
C14 C9 C10 121.0(5)
C14 C9 C1 114.4(4)
C10 C9 C1 124.5(5)
C11 C10 C9 118.6(5)
C11 C10 O2 126.4(5)
C9 C10 O2 115.0(5)
C12 C11 C10 120.1(5)
C12 C11 H11 120.0
C10 C11 H11 120.0
C11 C12 C13 122.9(5)
C11 C12 H12 118.5
C13 C12 H12 118.5
C14 C13 C12 116.4(5)
C14 C13 H13 121.8
C12 C13 H13 121.8
C9 C14 C13 120.9(5)
C9 C14 C2 112.4(4)
C13 C14 C2 126.6(5)
C16 C15 C20 120.9(4)
C16 C15 C1 126.2(4)
C20 C15 C1 112.9(4)
C15 C16 C17 117.9(5)
C15 C16 H16 121.1
C17 C16 H16 121.1
C18 C17 C16 121.0(5)
C18 C17 H17 119.5
C16 C17 H17 119.5
C17 C18 C19 121.0(5)
C17 C18 H18 119.5
C19 C18 H18 119.5
C18 C19 C20 118.4(5)
C18 C19 H19 120.8
C20 C19 H19 120.8
C19 C20 C15 120.6(4)
C19 C20 C2 126.1(4)
C15 C20 C2 113.3(4)
C26 C21 C22 119.6(4)
C26 C21 P007 123.7(3)
C22 C21 P007 116.6(3)
C23 C22 C21 120.0(5)
C23 C22 H22 120.0
C21 C22 H22 120.0
C24 C23 C22 120.5(5)
C24 C23 H23 119.8
C22 C23 H23 119.8
C25 C24 C23 119.6(5)
C25 C24 H24 120.2
C23 C24 H24 120.2
C24 C25 C26 121.4(5)
C24 C25 H25 119.3
C26 C25 H25 119.3
C25 C26 C21 119.0(5)
C25 C26 H26 120.5
C21 C26 H26 120.5
C32 C27 C28 119.8(4)
C32 C27 P007 122.1(3)
C28 C27 P007 118.0(3)
C29 C28 C27 120.0(4)
C29 C28 H28 120.0
C27 C28 H28 120.0
C28 C29 C30 120.2(4)
C28 C29 H29 119.9
C30 C29 H29 119.9
C29 C30 C31 120.0(4)
C29 C30 H30 120.0
C31 C30 H30 120.0
C32 C31 C30 120.2(4)
C32 C31 H31 119.9
C30 C31 H31 119.9
C27 C32 C31 119.7(4)
C27 C32 H32 120.2
C31 C32 H32 120.2
O2 C33 H33A 109.5
O2 C33 H33B 109.5
H33A C33 H33B 109.5
O2 C33 H33C 109.5
H33A C33 H33C 109.5
H33B C33 H33C 109.5
C42 C34 C48 105.5(3)
C42 C34 C36 106.3(3)
C48 C34 C36 105.5(3)
C42 C34 H34 113.0
C48 C34 H34 113.0
C36 C34 H34 113.0
C53 C35 C47 106.3(3)
C53 C35 C41 105.0(3)
C47 C35 C41 106.1(3)
C53 C35 H35 112.9
C47 C35 H35 112.9
C41 C35 H35 112.9
C37 C36 C41 119.6(3)
C37 C36 C34 128.1(3)
C41 C36 C34 112.2(3)
C36 C37 C38 118.7(4)
C36 C37 P008 121.4(3)
C38 C37 P008 119.8(3)
C39 C38 C37 120.8(4)
C39 C38 H38 119.6
C37 C38 H38 119.6
C38 C39 C40 120.8(4)
C38 C39 H39 119.6
C40 C39 H39 119.6
C41 C40 C39 118.9(4)
C41 C40 H40 120.5
C39 C40 H40 120.5
C40 C41 C36 121.1(4)
C40 C41 C35 125.7(4)
C36 C41 C35 113.3(3)
C47 C42 C43 120.5(4)
C47 C42 C34 113.5(3)
C43 C42 C34 126.0(4)
O1 C43 C42 115.7(4)
O1 C43 C44 125.3(4)
C42 C43 C44 119.0(4)
C45 C44 C43 119.8(4)
C45 C44 H44 120.1
C43 C44 H44 120.1
C46 C45 C44 121.5(4)
C46 C45 H45 119.2
C44 C45 H45 119.2
C45 C46 C47 118.3(4)
C45 C46 H46 120.9
C47 C46 H46 120.9
C42 C47 C46 120.9(4)
C42 C47 C35 112.7(3)
C46 C47 C35 126.4(4)
C49 C48 C53 120.3(4)
C49 C48 C34 126.9(4)
C53 C48 C34 112.8(3)
C48 C49 C50 118.8(4)
C48 C49 H49 120.6
C50 C49 H49 120.6
C51 C50 C49 120.7(4)
C51 C50 H50 119.6
C49 C50 H50 119.6
C50 C51 C52 120.8(4)
C50 C51 H51 119.6
C52 C51 H51 119.6
C51 C52 C53 118.5(4)
C51 C52 H52 120.8
C53 C52 H52 120.8
C52 C53 C48 120.9(4)
C52 C53 C35 126.0(4)
C48 C53 C35 113.1(3)
C59 C54 C55 119.3(4)
C59 C54 P008 118.9(4)
C55 C54 P008 121.8(4)
C54 C55 C56 119.6(5)
C54 C55 H55 120.2
C56 C55 H55 120.2
C57 C56 C55 120.0(6)
C57 C56 H56 120.0
C55 C56 H56 120.0
C56 C57 C58 121.4(5)
C56 C57 H57 119.3
C58 C57 H57 119.3
C59 C58 C57 119.2(6)
C59 C58 H58 120.4
C57 C58 H58 120.4
C58 C59 C54 120.5(5)
C58 C59 H59 119.7
C54 C59 H59 119.7
C61 C60 C65 119.2(4)
C61 C60 P008 118.0(3)
C65 C60 P008 122.8(3)
C60 C61 C62 120.5(4)
C60 C61 H61 119.7
C62 C61 H61 119.7
C61 C62 C63 120.4(4)
C61 C62 H62 119.8
C63 C62 H62 119.8
C64 C63 C62 119.6(4)
C64 C63 H63 120.2
C62 C63 H63 120.2
C63 C64 C65 120.5(4)
C63 C64 H64 119.8
C65 C64 H64 119.8
C60 C65 C64 119.8(4)
C60 C65 H65 120.1
C64 C65 H65 120.1
O1 C66 H66A 109.5
O1 C66 H66B 109.5
H66A C66 H66B 109.5
O1 C66 H66C 109.5
H66A C66 H66C 109.5
H66B C66 H66C 109.5
C43 O1 C66 117.5(4)
C10 O2 C33 117.7(5)
C21 P007 C27 109.15(19)
C21 P007 C4 106.01(19)
C27 P007 C4 102.68(17)
C21 P007 Pd1 104.40(14)
C27 P007 Pd1 119.89(13)
C4 P007 Pd1 114.01(13)
C54 P008 C60 103.08(19)
C54 P008 C37 107.07(18)
C60 P008 C37 104.60(18)
C54 P008 Pd2 113.77(16)
C60 P008 Pd2 114.03(13)
C37 P008 Pd2 113.33(13)
P007 Pd1 Br3T 93.32(19)
P007 Pd1 Br1 88.47(3)
Br3T Pd1 Br1 169.62(17)
P007 Pd1 Br2 175.34(12)
Br1 Pd1 Br2 91.00(5)
P007 Pd1 Br3 93.6(3)
Br1 Pd1 Br3 169.1(3)
Br2 Pd1 Br3 86.1(3)
P007 Pd1 Br2T 174.6(6)
Br3T Pd1 Br2T 84.9(3)
Br1 Pd1 Br2T 94.2(3)
P008 Pd2 Br4 87.32(3)
P008 Pd2 Br3 93.6(5)
Br4 Pd2 Br3 179.1(5)
P008 Pd2 Br2T 172.3(6)
Br4 Pd2 Br2T 89.7(3)
P008 Pd2 Br3T 97.0(3)
Br4 Pd2 Br3T 175.6(3)
Br2T Pd2 Br3T 86.0(4)
P008 Pd2 Br2 176.98(10)
Br4 Pd2 Br2 91.53(5)
Br3 Pd2 Br2 87.6(5)
C67 C68 H68A 109.5
C67 C68 H68B 109.5
H68A C68 H68B 109.5
C67 C68 H68C 109.5
H68A C68 H68C 109.5
H68B C68 H68C 109.5
O3 C67 C68 107.8(7)
O3 C67 H67A 110.1
C68 C67 H67A 110.1
O3 C67 H67B 110.1
C68 C67 H67B 110.1
H67A C67 H67B 108.5
C67 O3 C69 108.5(6)
O3 C69 C70 108.8(8)
O3 C69 H69A 109.9
C70 C69 H69A 109.9
O3 C69 H69B 109.9
C70 C69 H69B 109.9
H69A C69 H69B 108.3
C69 C70 H70A 109.5
C69 C70 H70B 109.5
H70A C70 H70B 109.5
C69 C70 H70C 109.5
H70A C70 H70C 109.5
H70B C70 H70C 109.5
Cl2S C1S Cl1S 101.5(14)
Cl2S C1S H1S1 111.5
Cl1S C1S H1S1 111.5
Cl2S C1S H1S2 111.5
Cl1S C1S H1S2 111.5
H1S1 C1S H1S2 109.3
Cl4S C2S Cl3S 96.1(11)
Cl4S C2S H2S1 112.5
Cl3S C2S H2S1 112.5
Cl4S C2S H2S2 112.5
Cl3S C2S H2S2 112.5
H2S1 C2S H2S2 110.0
Cl6S C3S Cl5S 99.3(14)
Cl6S C3S H3S1 111.9
Cl5S C3S H3S1 111.9
Cl6S C3S H3S2 111.9
Cl5S C3S H3S2 111.9
H3S1 C3S H3S2 109.6

loop_
_geom_bond_atom_site_label_1
_geom_bond_atom_site_label_2
_geom_bond_distance
Br1 Pd1 2.4170(5)
Br2 Pd1 2.5084(18)
Br2 Pd2 2.5392(19)
Br2T Pd2 2.471(12)
Br2T Pd1 2.587(12)
Br3 Pd2 2.438(13)
Br3 Pd1 2.54(2)
Br3T Pd1 2.392(13)
Br3T Pd2 2.464(8)
Br4 Pd2 2.4069(5)
C1 C3 1.533(6)
C1 C9 1.528(6)
C1 C15 1.535(6)
C1 H1 1.0000
C2 C8 1.529(6)
C2 C20 1.527(6)
C2 C14 1.537(6)
C2 H2 1.0000
C3 C8 1.400(6)
C3 C4 1.399(5)
C4 C5 1.401(6)
C4 P007 1.829(4)
C5 C6 1.389(6)
C5 H5 0.9500
C6 C7 1.388(6)
C6 H6 0.9500
C7 C8 1.383(6)
C7 H7 0.9500
C9 C14 1.382(7)
C9 C10 1.396(6)
C10 C11 1.382(8)
C10 O2 1.426(7)
C11 C12 1.361(8)
C11 H11 0.9500
C12 C13 1.408(8)
C12 H12 0.9500
C13 C14 1.395(7)
C13 H13 0.9500
C15 C16 1.387(7)
C15 C20 1.398(7)
C16 C17 1.403(7)
C16 H16 0.9500
C17 C18 1.375(8)
C17 H17 0.9500
C18 C19 1.394(7)
C18 H18 0.9500
C19 C20 1.385(6)
C19 H19 0.9500
C21 C26 1.381(6)
C21 C22 1.397(6)
C21 P007 1.814(4)
C22 C23 1.386(7)
C22 H22 0.9500
C23 C24 1.367(8)
C23 H23 0.9500
C24 C25 1.373(8)
C24 H24 0.9500
C25 C26 1.392(7)
C25 H25 0.9500
C26 H26 0.9500
C27 C32 1.393(5)
C27 C28 1.396(6)
C27 P007 1.815(4)
C28 C29 1.385(6)
C28 H28 0.9500
C29 C30 1.383(6)
C29 H29 0.9500
C30 C31 1.390(6)
C30 H30 0.9500
C31 C32 1.391(6)
C31 H31 0.9500
C32 H32 0.9500
C33 O2 1.432(7)
C33 H33A 0.9800
C33 H33B 0.9800
C33 H33C 0.9800
C34 C42 1.523(5)
C34 C48 1.536(5)
C34 C36 1.538(5)
C34 H34 1.0000
C35 C53 1.527(5)
C35 C47 1.528(5)
C35 C41 1.532(5)
C35 H35 1.0000
C36 C37 1.396(5)
C36 C41 1.402(6)
C37 C38 1.408(5)
C37 P008 1.822(4)
C38 C39 1.377(6)
C38 H38 0.9500
C39 C40 1.389(6)
C39 H39 0.9500
C40 C41 1.387(5)
C40 H40 0.9500
C42 C47 1.392(6)
C42 C43 1.391(6)
C43 O1 1.389(5)
C43 C44 1.397(6)
C44 C45 1.391(7)
C44 H44 0.9500
C45 C46 1.388(6)
C45 H45 0.9500
C46 C47 1.390(6)
C46 H46 0.9500
C48 C49 1.379(6)
C48 C53 1.394(6)
C49 C50 1.395(6)
C49 H49 0.9500
C50 C51 1.381(7)
C50 H50 0.9500
C51 C52 1.383(6)
C51 H51 0.9500
C52 C53 1.388(6)
C52 H52 0.9500
C54 C59 1.394(7)
C54 C55 1.393(7)
C54 P008 1.818(4)
C55 C56 1.394(7)
C55 H55 0.9500
C56 C57 1.363(9)
C56 H56 0.9500
C57 C58 1.378(9)
C57 H57 0.9500
C58 C59 1.384(7)
C58 H58 0.9500
C59 H59 0.9500
C60 C61 1.400(6)
C60 C65 1.391(6)
C60 P008 1.821(4)
C61 C62 1.379(6)
C61 H61 0.9500
C62 C63 1.385(7)
C62 H62 0.9500
C63 C64 1.387(7)
C63 H63 0.9500
C64 C65 1.395(6)
C64 H64 0.9500
C65 H65 0.9500
C66 O1 1.429(6)
C66 H66A 0.9800
C66 H66B 0.9800
C66 H66C 0.9800
P007 Pd1 2.2455(10)
P008 Pd2 2.2493(10)
C68 C67 1.487(11)
C68 H68A 0.9800
C68 H68B 0.9800
C68 H68C 0.9800
C67 O3 1.406(9)
C67 H67A 0.9900
C67 H67B 0.9900
O3 C69 1.422(10)
C69 C70 1.508(13)
C69 H69A 0.9900
C69 H69B 0.9900
C70 H70A 0.9800
C70 H70B 0.9800
C70 H70C 0.9800
C1S Cl2S 1.757(10)
C1S Cl1S 1.782(10)
C1S H1S1 0.9900
C1S H1S2 0.9900
C2S Cl4S 1.67(2)
C2S Cl3S 1.69(2)
C2S H2S1 0.9900
C2S H2S2 0.9900
C3S Cl6S 1.62(2)
C3S Cl5S 1.71(2)
C3S H3S1 0.9900
C3S H3S2 0.9900
